data_7118698
loop_
_publ_author_name
'Xiong, Ruisheng'
'Arkhypchuk, Anna I.'
'Kovacs, Daniel'
'Orthaber, Andreas'
'Eszter Borbas, K.'

_publ_section_title
;
 Directly linked hydroporphyrin dimers.
;
_journal_issue 58
_journal_name_full 'Chemical communications (Cambridge, England)'
_journal_page_first 9056
_journal_page_last 9058
_journal_paper_doi 10.1039/c6cc00516k
_journal_volume 52
_journal_year 2016
_chemical_formula_sum 'C28 H22 Br2 N4'
_chemical_formula_weight 574.31
_space_group_crystal_system monoclinic
_space_group_IT_number 15
_space_group_name_Hall '-C 2yc'
_space_group_name_H-M_alt 'C 1 2/c 1'
_symmetry_space_group_name_Hall '-C 2yc'
_symmetry_space_group_name_H-M 'C 1 2/c 1'
_atom_sites_solution_hydrogens mixed
_audit_creation_method SHELXL-2014/7
_audit_update_record
;
2016-01-15 deposited with the CCDC.
2016-02-03 downloaded from the CCDC.
;
_cell_angle_alpha 90
_cell_angle_beta 112.199(2)
_cell_angle_gamma 90
_cell_formula_units_Z 8
_cell_length_a 26.108(2)
_cell_length_b 8.7687(7)
_cell_length_c 21.6124(18)
_cell_measurement_reflns_used 4749
_cell_measurement_temperature 100(2)
_cell_measurement_theta_max 25.2
_cell_measurement_theta_min 2.0
_cell_volume 4581.1(6)
_computing_structure_refinement 'SHELXL-2014/7 (Sheldrick, 2014)'
_diffrn_ambient_temperature 100(2)
_diffrn_measured_fraction_theta_full 1.000
_diffrn_measured_fraction_theta_max 0.990
_diffrn_measurement_device_type ' Bruker D8 with APEX-II CCD'
_diffrn_measurement_method '\w -scans'
_diffrn_radiation_monochromator graphite'
_diffrn_radiation_source 'fine-focus sealed tube'
_diffrn_radiation_type MoK\a
_diffrn_radiation_wavelength 0.71073
_diffrn_reflns_av_R_equivalents 0.0494
_diffrn_reflns_av_unetI/netI 0.0271
_diffrn_reflns_Laue_measured_fraction_full 1.000
_diffrn_reflns_Laue_measured_fraction_max 0.990
_diffrn_reflns_limit_h_max 34
_diffrn_reflns_limit_h_min -34
_diffrn_reflns_limit_k_max 11
_diffrn_reflns_limit_k_min -11
_diffrn_reflns_limit_l_max 28
_diffrn_reflns_limit_l_min -28
_diffrn_reflns_number 45290
_diffrn_reflns_point_group_measured_fraction_full 1.000
_diffrn_reflns_point_group_measured_fraction_max 0.990
_diffrn_reflns_theta_full 25.242
_diffrn_reflns_theta_max 28.085
_diffrn_reflns_theta_min 2.035
_exptl_absorpt_coefficient_mu 3.565
_exptl_absorpt_correction_T_max 0.7456
_exptl_absorpt_correction_T_min 0.4920
_exptl_absorpt_correction_type multi-scan
_exptl_absorpt_process_details 'SADABS Sheldrick, 1996)'
_exptl_crystal_colour 'dark brown'
_exptl_crystal_density_diffrn 1.665
_exptl_crystal_description block
_exptl_crystal_F_000 2304
_exptl_crystal_recrystallization_method 'evaporation of solvent'
_exptl_crystal_size_max 0.2
_exptl_crystal_size_mid 0.2
_exptl_crystal_size_min 0.18
_refine_diff_density_max 0.378
_refine_diff_density_min -0.375
_refine_diff_density_rms 0.064
_refine_ls_extinction_method none
_refine_ls_goodness_of_fit_ref 1.049
_refine_ls_hydrogen_treatment mixed
_refine_ls_matrix_type full
_refine_ls_number_parameters 317
_refine_ls_number_reflns 5531
_refine_ls_number_restraints 0
_refine_ls_restrained_S_all 1.049
_refine_ls_R_factor_all 0.0321
_refine_ls_R_factor_gt 0.0240
_refine_ls_shift/su_max 0.003
_refine_ls_shift/su_mean 0.000
_refine_ls_structure_factor_coef Fsqd
_refine_ls_weighting_details 'w=1/[\s^2^(Fo^2^)+(0.0212P)^2^+5.9199P] where P=(Fo^2^+2Fc^2^)/3'
_refine_ls_weighting_scheme calc
_refine_ls_wR_factor_gt 0.0538
_refine_ls_wR_factor_ref 0.0567
_reflns_Friedel_coverage 0.000
_reflns_number_gt 4749
_reflns_number_total 5531
_reflns_threshold_expression 'I > 2\s(I)'
_cod_data_source_file c6cc00516k2.cif
_cod_data_source_block shelx
_cod_depositor_comments 'Adding full bibliography for 7118698.cif.'
_cod_original_cell_volume 4581.1(7)
_cod_database_code 7118698
_shelx_shelxl_version_number 2014/7
_shelx_space_group_comment
;
The symmetry employed for this shelxl refinement is uniquely defined
by the following loop, which should always be used as a source of
symmetry information in preference to the above space-group names.
They are only intended as comments.
;
_exptl_absorpt_special_details
;
X-ray crystallographic data for I were collected from a single crystal
sample, which was mounted on a loop fiber. Data were collected using
a Bruker smart diffractometer equiped with an APEX II CCD Detector,
a graphite monochromator. The crystal-to-detector distance was 
5.0 cm, and the data collection was carried out in 512 x 512 pixel mode.
;

loop_
_space_group_symop_operation_xyz
'x, y, z'
'-x, y, -z+1/2'
'x+1/2, y+1/2, z'
'-x+1/2, y+1/2, -z+1/2'
'-x, -y, -z'
'x, -y, z-1/2'
'-x+1/2, -y+1/2, -z'
'x+1/2, -y+1/2, z-1/2'

loop_
_atom_site_label
_atom_site_type_symbol
_atom_site_fract_x
_atom_site_fract_y
_atom_site_fract_z
_atom_site_U_iso_or_equiv
_atom_site_adp_type
_atom_site_occupancy
_atom_site_site_symmetry_order
_atom_site_calc_flag
_atom_site_refinement_flags_posn
_atom_site_refinement_flags_adp
Br1 Br 0.93557(2) 0.08961(2) 0.25170(2) 0.02431(6) Uani 1 1 d . .
Br2 Br 0.87515(2) 0.72259(2) 0.45885(2) 0.02049(5) Uani 1 1 d . .
N4 N 0.76112(6) 0.37302(18) 0.41024(7) 0.0148(3) Uani 1 1 d . .
N1 N 0.85508(6) 0.31428(17) 0.35790(7) 0.0156(3) Uani 1 1 d . .
N3 N 0.71991(6) 0.07971(16) 0.36988(7) 0.0152(3) Uani 1 1 d . .
C2 C 0.99756(8) 0.3176(3) 0.38281(11) 0.0338(5) Uani 1 1 d . .
H2A H 1.0079 0.2544 0.3519 0.051 Uiso 1 1 calc R U
H2C H 0.9967 0.2545 0.4198 0.051 Uiso 1 1 calc R U
H2B H 1.0248 0.3994 0.4004 0.051 Uiso 1 1 calc R U
C1 C 0.94036(7) 0.3869(2) 0.34575(9) 0.0213(4) Uani 1 1 d . .
C28 C 0.92662(8) 0.5002(3) 0.39134(10) 0.0286(5) Uani 1 1 d . .
H28B H 0.9551 0.4970 0.4372 0.034 Uiso 1 1 calc R U
H28A H 0.9242 0.6055 0.3739 0.034 Uiso 1 1 calc R U
C27 C 0.87158(7) 0.4485(2) 0.39055(8) 0.0174(4) Uani 1 1 d . .
C26 C 0.84177(7) 0.5326(2) 0.42004(8) 0.0162(3) Uani 1 1 d . .
C25 C 0.79126(7) 0.5040(2) 0.42679(8) 0.0155(3) Uani 1 1 d . .
C22 C 0.71352(7) 0.3861(2) 0.42348(8) 0.0151(3) Uani 1 1 d . .
C15 C 0.67491(7) 0.2708(2) 0.41547(8) 0.0144(3) Uani 1 1 d . .
C16 C 0.62446(7) 0.30715(19) 0.42944(9) 0.0152(3) Uani 1 1 d . .
C17 C 0.57218(7) 0.2882(2) 0.37898(9) 0.0184(4) Uani 1 1 d . .
H17 H 0.5692 0.2528 0.3362 0.022 Uiso 1 1 calc R U
C18 C 0.52474(8) 0.3206(2) 0.39067(10) 0.0217(4) Uani 1 1 d . .
H18 H 0.4895 0.3090 0.3557 0.026 Uiso 1 1 calc R U
C19 C 0.52853(8) 0.3701(2) 0.45337(10) 0.0226(4) Uani 1 1 d . .
H19 H 0.4959 0.3900 0.4616 0.027 Uiso 1 1 calc R U
C5 C 0.88709(7) 0.1341(2) 0.29739(9) 0.0189(4) Uani 1 1 d . .
C4 C 0.89281(7) 0.2713(2) 0.33144(9) 0.0183(4) Uani 1 1 d . .
C23 C 0.71371(7) 0.5361(2) 0.44829(9) 0.0182(4) Uani 1 1 d . .
H23 H 0.6857 0.5797 0.4607 0.022 Uiso 1 1 calc R U
C24 C 0.76100(7) 0.6067(2) 0.45119(9) 0.0177(4) Uani 1 1 d . .
H24 H 0.7719 0.7074 0.4668 0.021 Uiso 1 1 calc R U
C21 C 0.62769(7) 0.3597(2) 0.49194(9) 0.0178(4) Uani 1 1 d . .
H21 H 0.6629 0.3745 0.5267 0.021 Uiso 1 1 calc R U
C20 C 0.57991(8) 0.3904(2) 0.50367(9) 0.0207(4) Uani 1 1 d . .
H20 H 0.5826 0.4254 0.5464 0.025 Uiso 1 1 calc R U
C14 C 0.68025(7) 0.1226(2) 0.39352(8) 0.0150(3) Uani 1 1 d . .
C13 C 0.64499(7) -0.0048(2) 0.39354(9) 0.0178(4) Uani 1 1 d . .
H13 H 0.6152 -0.0041 0.4086 0.021 Uiso 1 1 calc R U
C12 C 0.66279(7) -0.1248(2) 0.36805(9) 0.0188(4) Uani 1 1 d . .
H12 H 0.6479 -0.2251 0.3614 0.023 Uiso 1 1 calc R U
C11 C 0.70901(7) -0.0703(2) 0.35282(8) 0.0164(3) Uani 1 1 d . .
C10 C 0.73653(7) -0.1594(2) 0.32179(9) 0.0189(4) Uani 1 1 d . .
H10 H 0.7233 -0.2609 0.3113 0.023 Uiso 1 1 calc R U
C9 C 0.78048(8) -0.1198(2) 0.30434(9) 0.0188(4) Uani 1 1 d . .
N2 N 0.80843(6) 0.01745(18) 0.31632(7) 0.0168(3) Uani 1 1 d . .
C6 C 0.84955(7) 0.0147(2) 0.29116(8) 0.0178(4) Uani 1 1 d . .
C7 C 0.84699(8) -0.1319(2) 0.26145(9) 0.0219(4) Uani 1 1 d . .
H7 H 0.8701 -0.1669 0.2394 0.026 Uiso 1 1 calc R U
C8 C 0.80580(8) -0.2130(2) 0.27019(9) 0.0221(4) Uani 1 1 d . .
H8 H 0.7957 -0.3149 0.2558 0.027 Uiso 1 1 calc R U
C3 C 0.93812(9) 0.4717(2) 0.28239(10) 0.0286(4) Uani 1 1 d . .
H3B H 0.9016 0.5187 0.2606 0.043 Uiso 1 1 calc R U
H3A H 0.9446 0.3993 0.2516 0.043 Uiso 1 1 calc R U
H3C H 0.9667 0.5509 0.2946 0.043 Uiso 1 1 calc R U
H1 H 0.7693(9) 0.298(3) 0.3961(11) 0.021(6) Uiso 1 1 d . .
H3 H 0.8025(9) 0.090(3) 0.3357(11) 0.024(6) Uiso 1 1 d . .

loop_
_atom_site_aniso_label
_atom_site_aniso_U_11
_atom_site_aniso_U_22
_atom_site_aniso_U_33
_atom_site_aniso_U_23
_atom_site_aniso_U_13
_atom_site_aniso_U_12
Br1 0.02386(10) 0.02821(11) 0.02923(10) 0.00393(8) 0.01952(8) 0.00768(8)
Br2 0.01781(9) 0.02298(10) 0.02181(9) -0.00587(7) 0.00876(7) -0.00809(7)
N4 0.0131(7) 0.0158(8) 0.0179(7) -0.0026(6) 0.0085(6) -0.0001(6)
N1 0.0115(7) 0.0198(8) 0.0164(7) 0.0002(6) 0.0062(6) 0.0003(6)
N3 0.0139(7) 0.0167(7) 0.0157(7) -0.0014(6) 0.0066(6) -0.0002(6)
C2 0.0162(10) 0.0470(14) 0.0361(11) 0.0015(10) 0.0076(9) -0.0002(9)
C1 0.0127(9) 0.0329(11) 0.0208(9) -0.0026(8) 0.0092(7) -0.0035(8)
C28 0.0188(10) 0.0403(12) 0.0324(10) -0.0141(9) 0.0161(8) -0.0123(9)
C27 0.0126(8) 0.0251(9) 0.0149(8) 0.0009(7) 0.0057(7) -0.0035(7)
C26 0.0142(8) 0.0172(9) 0.0163(8) -0.0020(7) 0.0048(7) -0.0043(7)
C25 0.0146(8) 0.0169(9) 0.0144(8) -0.0005(6) 0.0047(7) -0.0014(7)
C22 0.0122(8) 0.0193(9) 0.0153(8) 0.0008(6) 0.0070(7) 0.0009(7)
C15 0.0124(8) 0.0174(8) 0.0153(8) 0.0014(6) 0.0073(6) 0.0004(7)
C16 0.0143(8) 0.0135(8) 0.0210(8) 0.0022(6) 0.0104(7) 0.0000(6)
C17 0.0165(9) 0.0195(9) 0.0209(8) 0.0002(7) 0.0089(7) -0.0007(7)
C18 0.0148(9) 0.0191(9) 0.0309(10) 0.0016(8) 0.0082(8) -0.0006(7)
C19 0.0178(9) 0.0199(9) 0.0363(10) 0.0020(8) 0.0173(8) 0.0025(7)
C5 0.0148(9) 0.0272(10) 0.0186(8) 0.0027(7) 0.0109(7) 0.0054(7)
C4 0.0126(8) 0.0268(10) 0.0163(8) 0.0016(7) 0.0065(7) 0.0004(7)
C23 0.0176(9) 0.0181(9) 0.0216(8) -0.0016(7) 0.0103(7) 0.0007(7)
C24 0.0170(9) 0.0164(9) 0.0217(8) -0.0026(7) 0.0097(7) -0.0010(7)
C21 0.0163(9) 0.0189(9) 0.0194(8) 0.0028(7) 0.0082(7) 0.0019(7)
C20 0.0232(10) 0.0196(9) 0.0252(9) 0.0020(7) 0.0158(8) 0.0033(7)
C14 0.0124(8) 0.0180(9) 0.0145(8) 0.0008(6) 0.0051(7) -0.0004(7)
C13 0.0136(8) 0.0204(9) 0.0196(8) 0.0021(7) 0.0066(7) -0.0024(7)
C12 0.0154(9) 0.0176(9) 0.0220(9) -0.0001(7) 0.0054(7) -0.0033(7)
C11 0.0150(8) 0.0175(9) 0.0156(8) -0.0004(7) 0.0047(7) -0.0013(7)
C10 0.0173(9) 0.0176(9) 0.0200(8) -0.0030(7) 0.0049(7) -0.0006(7)
C9 0.0185(9) 0.0200(9) 0.0171(8) -0.0022(7) 0.0059(7) 0.0033(7)
N2 0.0158(8) 0.0190(8) 0.0175(7) -0.0036(6) 0.0085(6) 0.0016(6)
C6 0.0157(9) 0.0240(9) 0.0147(8) 0.0019(7) 0.0068(7) 0.0056(7)
C7 0.0211(10) 0.0268(10) 0.0189(8) -0.0042(7) 0.0091(7) 0.0050(8)
C8 0.0223(10) 0.0228(10) 0.0207(9) -0.0059(7) 0.0076(8) 0.0023(8)
C3 0.0337(12) 0.0287(11) 0.0270(10) -0.0011(8) 0.0152(9) -0.0072(9)

loop_
_atom_type_symbol
_atom_type_description
_atom_type_scat_dispersion_real
_atom_type_scat_dispersion_imag
_atom_type_scat_source
C C 0.0033 0.0016 'International Tables Vol C Tables 4.2.6.8 and 6.1.1.4'
H H 0.0000 0.0000 'International Tables Vol C Tables 4.2.6.8 and 6.1.1.4'
N N 0.0061 0.0033 'International Tables Vol C Tables 4.2.6.8 and 6.1.1.4'
Br Br -0.2901 2.4595 'International Tables Vol C Tables 4.2.6.8 and 6.1.1.4'

loop_
_geom_angle_atom_site_label_1
_geom_angle_atom_site_label_2
_geom_angle_atom_site_label_3
_geom_angle
C25 N4 C22 110.58(15)
C25 N4 H1 126.2(16)
C22 N4 H1 123.2(16)
C27 N1 C4 108.65(15)
C11 N3 C14 104.81(14)
C1 C2 H2A 109.5
C1 C2 H2C 109.5
H2A C2 H2C 109.5
C1 C2 H2B 109.5
H2A C2 H2B 109.5
H2C C2 H2B 109.5
C2 C1 C28 109.89(17)
C2 C1 C3 111.05(16)
C28 C1 C3 108.59(17)
C2 C1 C4 113.39(17)
C28 C1 C4 100.88(14)
C3 C1 C4 112.47(15)
C27 C28 C1 104.60(15)
C27 C28 H28B 110.8
C1 C28 H28B 110.8
C27 C28 H28A 110.8
C1 C28 H28A 110.8
H28B C28 H28A 108.9
N1 C27 C26 125.19(16)
N1 C27 C28 112.51(15)
C26 C27 C28 122.30(17)
C27 C26 C25 131.64(17)
C27 C26 Br2 114.86(13)
C25 C26 Br2 113.51(13)
N4 C25 C26 126.58(16)
N4 C25 C24 106.51(15)
C26 C25 C24 126.90(16)
N4 C22 C15 125.47(16)
N4 C22 C23 106.25(15)
C15 C22 C23 128.25(16)
C22 C15 C14 123.56(15)
C22 C15 C16 118.23(15)
C14 C15 C16 118.19(15)
C17 C16 C21 118.49(16)
C17 C16 C15 119.53(15)
C21 C16 C15 121.98(16)
C18 C17 C16 120.70(17)
C18 C17 H17 119.6
C16 C17 H17 119.6
C17 C18 C19 120.19(18)
C17 C18 H18 119.9
C19 C18 H18 119.9
C20 C19 C18 119.81(17)
C20 C19 H19 120.1
C18 C19 H19 120.1
C4 C5 C6 128.89(16)
C4 C5 Br1 119.32(13)
C6 C5 Br1 111.79(13)
N1 C4 C5 120.72(16)
N1 C4 C1 112.85(15)
C5 C4 C1 126.41(16)
C24 C23 C22 108.21(15)
C24 C23 H23 125.9
C22 C23 H23 125.9
C23 C24 C25 108.42(16)
C23 C24 H24 125.8
C25 C24 H24 125.8
C20 C21 C16 120.59(17)
C20 C21 H21 119.7
C16 C21 H21 119.7
C19 C20 C21 120.20(17)
C19 C20 H20 119.9
C21 C20 H20 119.9
N3 C14 C15 124.37(15)
N3 C14 C13 110.99(15)
C15 C14 C13 124.63(15)
C12 C13 C14 106.54(15)
C12 C13 H13 126.7
C14 C13 H13 126.7
C13 C12 C11 106.32(16)
C13 C12 H12 126.8
C11 C12 H12 126.8
N3 C11 C10 125.27(16)
N3 C11 C12 111.29(15)
C10 C11 C12 123.38(16)
C9 C10 C11 128.54(17)
C9 C10 H10 115.7
C11 C10 H10 115.7
N2 C9 C10 127.09(16)
N2 C9 C8 106.38(16)
C10 C9 C8 126.52(18)
C6 N2 C9 110.30(15)
C6 N2 H3 123.4(16)
C9 N2 H3 126.3(16)
N2 C6 C5 124.71(16)
N2 C6 C7 106.45(16)
C5 C6 C7 128.79(16)
C8 C7 C6 108.24(16)
C8 C7 H7 125.9
C6 C7 H7 125.9
C7 C8 C9 108.62(17)
C7 C8 H8 125.7
C9 C8 H8 125.7
C1 C3 H3B 109.5
C1 C3 H3A 109.5
H3B C3 H3A 109.5
C1 C3 H3C 109.5
H3B C3 H3C 109.5
H3A C3 H3C 109.5

loop_
_geom_bond_atom_site_label_1
_geom_bond_atom_site_label_2
_geom_bond_distance
Br1 C5 1.9170(17)
Br2 C26 1.9200(17)
N4 C25 1.362(2)
N4 C22 1.382(2)
N4 H1 0.79(2)
N1 C27 1.356(2)
N1 C4 1.366(2)
N3 C11 1.366(2)
N3 C14 1.369(2)
C2 C1 1.529(3)
C2 H2A 0.9800
C2 H2C 0.9800
C2 H2B 0.9800
C1 C28 1.535(3)
C1 C3 1.540(3)
C1 C4 1.541(3)
C28 C27 1.501(2)
C28 H28B 0.9900
C28 H28A 0.9900
C27 C26 1.389(2)
C26 C25 1.403(2)
C25 C24 1.424(2)
C22 C15 1.391(2)
C22 C23 1.420(2)
C15 C14 1.408(2)
C15 C16 1.493(2)
C16 C17 1.398(2)
C16 C21 1.399(2)
C17 C18 1.384(2)
C17 H17 0.9500
C18 C19 1.390(3)
C18 H18 0.9500
C19 C20 1.382(3)
C19 H19 0.9500
C5 C4 1.388(3)
C5 C6 1.406(3)
C23 C24 1.361(2)
C23 H23 0.9500
C24 H24 0.9500
C21 C20 1.390(2)
C21 H21 0.9500
C20 H20 0.9500
C14 C13 1.448(2)
C13 C12 1.349(3)
C13 H13 0.9500
C12 C11 1.447(2)
C12 H12 0.9500
C11 C10 1.393(2)
C10 C9 1.381(3)
C10 H10 0.9500
C9 N2 1.381(2)
C9 C8 1.420(2)
N2 C6 1.375(2)
N2 H3 0.81(2)
C6 C7 1.427(3)
C7 C8 1.361(3)
C7 H7 0.9500
C8 H8 0.9500
C3 H3B 0.9800
C3 H3A 0.9800
C3 H3C 0.9800

loop_
_geom_torsion_atom_site_label_1
_geom_torsion_atom_site_label_2
_geom_torsion_atom_site_label_3
_geom_torsion_atom_site_label_4
_geom_torsion
C2 C1 C28 C27 -126.52(18)
C3 C1 C28 C27 111.82(18)
C4 C1 C28 C27 -6.55(19)
C4 N1 C27 C26 175.51(17)
C4 N1 C27 C28 -3.9(2)
C1 C28 C27 N1 7.0(2)
C1 C28 C27 C26 -172.50(17)
N1 C27 C26 C25 2.7(3)
C28 C27 C26 C25 -177.86(19)
N1 C27 C26 Br2 -177.29(13)
C28 C27 C26 Br2 2.1(2)
C22 N4 C25 C26 -179.73(16)
C22 N4 C25 C24 -0.66(19)
C27 C26 C25 N4 6.9(3)
Br2 C26 C25 N4 -173.06(14)
C27 C26 C25 C24 -171.98(18)
Br2 C26 C25 C24 8.0(2)
C25 N4 C22 C15 -176.70(16)
C25 N4 C22 C23 1.45(19)
N4 C22 C15 C14 1.2(3)
C23 C22 C15 C14 -176.56(17)
N4 C22 C15 C16 -177.40(15)
C23 C22 C15 C16 4.9(3)
C22 C15 C16 C17 121.26(18)
C14 C15 C16 C17 -57.4(2)
C22 C15 C16 C21 -58.9(2)
C14 C15 C16 C21 122.47(18)
C21 C16 C17 C18 -0.1(3)
C15 C16 C17 C18 179.80(16)
C16 C17 C18 C19 -1.1(3)
C17 C18 C19 C20 1.5(3)
C27 N1 C4 C5 177.50(16)
C27 N1 C4 C1 -0.9(2)
C6 C5 C4 N1 -8.3(3)
Br1 C5 C4 N1 172.39(13)
C6 C5 C4 C1 169.77(18)
Br1 C5 C4 C1 -9.5(2)
C2 C1 C4 N1 122.34(18)
C28 C1 C4 N1 4.9(2)
C3 C1 C4 N1 -110.61(18)
C2 C1 C4 C5 -55.9(2)
C28 C1 C4 C5 -173.33(18)
C3 C1 C4 C5 71.1(2)
N4 C22 C23 C24 -1.70(19)
C15 C22 C23 C24 176.38(17)
C22 C23 C24 C25 1.3(2)
N4 C25 C24 C23 -0.4(2)
C26 C25 C24 C23 178.63(17)
C17 C16 C21 C20 0.8(3)
C15 C16 C21 C20 -179.05(16)
C18 C19 C20 C21 -0.8(3)
C16 C21 C20 C19 -0.4(3)
C11 N3 C14 C15 -178.43(16)
C11 N3 C14 C13 2.16(18)
C22 C15 C14 N3 -8.3(3)
C16 C15 C14 N3 170.27(15)
C22 C15 C14 C13 171.02(17)
C16 C15 C14 C13 -10.4(2)
N3 C14 C13 C12 -1.5(2)
C15 C14 C13 C12 179.06(16)
C14 C13 C12 C11 0.23(19)
C14 N3 C11 C10 175.10(17)
C14 N3 C11 C12 -2.02(19)
C13 C12 C11 N3 1.1(2)
C13 C12 C11 C10 -176.06(17)
N3 C11 C10 C9 2.6(3)
C12 C11 C10 C9 179.39(17)
C11 C10 C9 N2 2.6(3)
C11 C10 C9 C8 -177.20(18)
C10 C9 N2 C6 -179.58(17)
C8 C9 N2 C6 0.3(2)
C9 N2 C6 C5 -177.29(16)
C9 N2 C6 C7 0.4(2)
C4 C5 C6 N2 3.6(3)
Br1 C5 C6 N2 -177.14(14)
C4 C5 C6 C7 -173.57(18)
Br1 C5 C6 C7 5.7(2)
N2 C6 C7 C8 -0.9(2)
C5 C6 C7 C8 176.62(18)
C6 C7 C8 C9 1.1(2)
N2 C9 C8 C7 -0.9(2)
C10 C9 C8 C7 179.00(18)
